data_4073536
loop_
_publ_author_name
'Beckmann, Jens'
'Heek, Timm'
'Takahashi, Masashi'

_publ_section_title
;
 The First Mixed-Valent Antimony(III/V) Oxo Clusters
 (2,6-Mes2C6H3Sb)2(ClSb)4O8and (2,6-Mes2C6H3Sb)4(ClSb)4(HOSb)2O14&#x2020;
;
_journal_issue 15
_journal_name_full Organometallics
_journal_page_first 3633
_journal_paper_doi 10.1021/om700434m
_journal_volume 26
_journal_year 2007
_chemical_formula_sum 'C22 H25 Cl5 Sb2'
_chemical_formula_weight 710.21
_chemical_name_systematic
;
 ?
;
_space_group_IT_number 14
_symmetry_cell_setting monoclinic
_symmetry_space_group_name_Hall '-P 2ybc'
_symmetry_space_group_name_H-M 'P 1 21/c 1'
_atom_sites_solution_hydrogens geom
_atom_sites_solution_primary direct
_atom_sites_solution_secondary difmap
_audit_creation_method SHELXL-97
_cell_angle_alpha 90.00
_cell_angle_beta 99.759(4)
_cell_angle_gamma 90.00
_cell_formula_units_Z 12
_cell_length_a 38.306(6)
_cell_length_b 8.7273(14)
_cell_length_c 24.836(4)
_cell_measurement_temperature 173
_cell_volume 8183(2)
_computing_cell_refinement 'Bruker SMART'
_computing_data_collection 'Bruker SMART'
_computing_data_reduction 'Bruker SAINT'
_computing_molecular_graphics 'Bruker SHELXTL'
_computing_publication_material 'Bruker SHELXTL'
_computing_structure_refinement 'Bruker SHELXTL'
_computing_structure_solution 'Bruker SHELXTL'
_diffrn_ambient_temperature 173
_diffrn_measured_fraction_theta_full 0.999
_diffrn_measured_fraction_theta_max 0.999
_diffrn_radiation_monochromator graphite
_diffrn_radiation_source 'fine-focus sealed tube'
_diffrn_radiation_type MoK\a
_diffrn_radiation_wavelength 0.71073
_diffrn_reflns_av_R_equivalents 0.1118
_diffrn_reflns_av_sigmaI/netI 0.1111
_diffrn_reflns_limit_h_max 35
_diffrn_reflns_limit_h_min -45
_diffrn_reflns_limit_k_max 10
_diffrn_reflns_limit_k_min -8
_diffrn_reflns_limit_l_max 29
_diffrn_reflns_limit_l_min -29
_diffrn_reflns_number 63456
_diffrn_reflns_theta_full 25.00
_diffrn_reflns_theta_max 25.00
_diffrn_reflns_theta_min 1.08
_exptl_absorpt_coefficient_mu 2.482
_exptl_absorpt_correction_T_max 1.00
_exptl_absorpt_correction_T_min 0.45
_exptl_absorpt_correction_type empirical
_exptl_crystal_colour colourless
_exptl_crystal_density_diffrn 1.788
_exptl_crystal_density_method 'not measured'
_exptl_crystal_description block
_exptl_crystal_F_000 4272
_exptl_crystal_size_max 0.50
_exptl_crystal_size_mid 0.44
_exptl_crystal_size_min 0.24
_refine_diff_density_max 4.012
_refine_diff_density_min -1.252
_refine_diff_density_rms 0.408
_refine_ls_extinction_coef 0.00371(18)
_refine_ls_extinction_expression Fc^*^=kFc[1+0.001xFc^2^\l^3^/sin(2\q)]^-1/4^
_refine_ls_extinction_method SHELXL
_refine_ls_goodness_of_fit_ref 0.966
_refine_ls_hydrogen_treatment mixed
_refine_ls_matrix_type full
_refine_ls_number_parameters 839
_refine_ls_number_reflns 14396
_refine_ls_number_restraints 0
_refine_ls_restrained_S_all 0.966
_refine_ls_R_factor_all 0.1371
_refine_ls_R_factor_gt 0.0787
_refine_ls_shift/su_max 0.004
_refine_ls_shift/su_mean 0.000
_refine_ls_structure_factor_coef Fsqd
_refine_ls_weighting_details 'calc w=1/[\s^2^(Fo^2^)+(0.1277P)^2^+0.0000P] where P=(Fo^2^+2Fc^2^)/3'
_refine_ls_weighting_scheme calc
_refine_ls_wR_factor_gt 0.1833
_refine_ls_wR_factor_ref 0.2142
_reflns_number_gt 8644
_reflns_number_total 14396
_reflns_threshold_expression >2sigma(I)
_cod_data_source_file om700434m-file002.cif
_cod_data_source_block publication_text
_cod_original_sg_symbol_H-M 'P21/c '
_cod_database_code 4073536

loop_
_symmetry_equiv_pos_as_xyz
'x, y, z'
'-x, y+1/2, -z+1/2'
'-x, -y, -z'
'x, -y-1/2, z-1/2'

loop_
_atom_site_label
_atom_site_type_symbol
_atom_site_fract_x
_atom_site_fract_y
_atom_site_fract_z
_atom_site_U_iso_or_equiv
_atom_site_adp_type
_atom_site_occupancy
_atom_site_symmetry_multiplicity
_atom_site_calc_flag
_atom_site_refinement_flags
_atom_site_disorder_assembly
_atom_site_disorder_group
C28 C 0.1455(3) 0.1787(13) 0.0703(5) 0.048(3) Uani 1 1 d . . .
H28A H 0.1348 0.2571 0.0892 0.071 Uiso 1 1 calc R . .
H28B H 0.1340 0.1748 0.0329 0.071 Uiso 1 1 calc R . .
H28C H 0.1702 0.2015 0.0719 0.071 Uiso 1 1 calc R . .
C97 C 0.2541(3) -1.2234(15) 0.1304(5) 0.051(3) Uani 1 1 d . . .
H97A H 0.2386 -1.1748 0.1518 0.076 Uiso 1 1 calc R . .
H97B H 0.2569 -1.3293 0.1405 0.076 Uiso 1 1 calc R . .
H97C H 0.2440 -1.2159 0.0923 0.076 Uiso 1 1 calc R . .
C96 C 0.3358(4) -0.8364(14) 0.2357(4) 0.051(3) Uani 1 1 d . . .
H96A H 0.3600 -0.8034 0.2398 0.076 Uiso 1 1 calc R . .
H96B H 0.3312 -0.8775 0.2697 0.076 Uiso 1 1 calc R . .
H96C H 0.3204 -0.7507 0.2252 0.076 Uiso 1 1 calc R . .
C38 C 0.0374(3) 0.5428(15) 0.0833(5) 0.046(3) Uani 1 1 d . . .
H38A H 0.0256 0.6140 0.0568 0.069 Uiso 1 1 calc R . .
H38B H 0.0460 0.4578 0.0648 0.069 Uiso 1 1 calc R . .
H38C H 0.0569 0.5931 0.1058 0.069 Uiso 1 1 calc R . .
C98 C 0.3796(3) -1.1963(15) 0.1001(5) 0.050(3) Uani 1 1 d . . .
H98A H 0.4014 -1.1426 0.1123 0.075 Uiso 1 1 calc R . .
H98B H 0.3734 -1.1872 0.0612 0.075 Uiso 1 1 calc R . .
H98C H 0.3826 -1.3025 0.1099 0.075 Uiso 1 1 calc R . .
C27 C 0.1662(3) -0.3927(13) 0.0813(5) 0.052(3) Uani 1 1 d . . .
H27A H 0.1611 -0.4785 0.1029 0.078 Uiso 1 1 calc R . .
H27B H 0.1914 -0.3820 0.0842 0.078 Uiso 1 1 calc R . .
H27C H 0.1558 -0.4092 0.0438 0.078 Uiso 1 1 calc R . .
C66 C 0.1927(4) -0.2718(14) 0.4245(5) 0.050(3) Uani 1 1 d . . .
H66A H 0.1829 -0.2523 0.4570 0.075 Uiso 1 1 calc R . .
H66B H 0.2167 -0.3061 0.4343 0.075 Uiso 1 1 calc R . .
H66C H 0.1789 -0.3494 0.4032 0.075 Uiso 1 1 calc R . .
C37 C -0.0807(3) 0.5845(15) 0.1398(6) 0.055(4) Uani 1 1 d . . .
H37A H -0.0933 0.5433 0.1668 0.082 Uiso 1 1 calc R . .
H37B H -0.0938 0.5644 0.1040 0.082 Uiso 1 1 calc R . .
H37C H -0.0779 0.6931 0.1450 0.082 Uiso 1 1 calc R . .
C68 C 0.1674(4) 0.2874(14) 0.4069(6) 0.057(4) Uani 1 1 d . . .
H68A H 0.1686 0.3699 0.3817 0.085 Uiso 1 1 calc R . .
H68B H 0.1822 0.3108 0.4411 0.085 Uiso 1 1 calc R . .
H68C H 0.1434 0.2744 0.4124 0.085 Uiso 1 1 calc R . .
C87 C 0.5007(4) -0.2824(18) 0.0720(5) 0.067(4) Uani 1 1 d . . .
H87A H 0.4947 -0.1876 0.0877 0.101 Uiso 1 1 calc R . .
H87B H 0.4899 -0.2864 0.0343 0.101 Uiso 1 1 calc R . .
H87C H 0.5260 -0.2893 0.0749 0.101 Uiso 1 1 calc R . .
C88 C 0.4870(4) -0.8544(16) 0.0967(6) 0.063(4) Uani 1 1 d . A .
H88A H 0.5000 -0.8510 0.0669 0.095 Uiso 1 1 calc R . .
H88B H 0.4649 -0.9072 0.0853 0.095 Uiso 1 1 calc R . .
H88C H 0.5006 -0.9075 0.1270 0.095 Uiso 1 1 calc R . .
C86 C 0.4384(3) -0.4758(16) 0.2220(5) 0.057(4) Uani 1 1 d . A .
H86A H 0.4315 -0.5708 0.2366 0.085 Uiso 1 1 calc R . .
H86B H 0.4178 -0.4147 0.2099 0.085 Uiso 1 1 calc R . .
H86C H 0.4541 -0.4215 0.2499 0.085 Uiso 1 1 calc R . .
C67 C 0.2188(4) 0.0181(16) 0.2587(5) 0.057(4) Uani 1 1 d . . .
H67A H 0.2259 -0.0831 0.2500 0.086 Uiso 1 1 calc R . .
H67B H 0.2388 0.0857 0.2624 0.086 Uiso 1 1 calc R . .
H67C H 0.2007 0.0543 0.2299 0.086 Uiso 1 1 calc R . .
Sb1 Sb 0.05074(2) 0.03607(8) 0.08624(3) 0.0326(2) Uani 1 1 d . . .
Sb6 Sb 0.27644(2) -0.78712(10) 0.08042(3) 0.0411(2) Uani 1 1 d . . .
Sb3 Sb 0.27890(2) -0.14188(9) 0.39674(3) 0.0416(2) Uani 1 1 d . . .
Sb4 Sb 0.38835(2) -0.32604(10) 0.42248(3) 0.0433(2) Uani 1 1 d . . .
Sb5 Sb 0.39180(2) -0.69555(11) 0.08952(3) 0.0484(3) Uani 1 1 d . . .
Sb2 Sb -0.06090(2) 0.15973(10) 0.09396(3) 0.0438(3) Uani 1 1 d . . .
Cl1 Cl 0.00777(8) 0.1930(3) 0.03126(10) 0.0391(7) Uani 1 1 d . . .
Cl2 Cl 0.01150(9) -0.0693(4) 0.14101(12) 0.0503(8) Uani 1 1 d . . .
Cl12 Cl 0.35258(9) -0.8616(4) 0.03259(11) 0.0529(8) Uani 1 1 d . A 1
Cl7 Cl 0.30656(8) -0.3076(4) 0.46636(11) 0.0492(8) Uani 1 1 d . . .
Cl15 Cl 0.23385(9) -0.9390(4) 0.02625(13) 0.0551(8) Uani 1 1 d . . .
Cl10 Cl 0.43363(9) -0.4764(4) 0.47355(14) 0.0629(10) Uani 1 1 d . . .
Cl9 Cl 0.42255(9) -0.2480(5) 0.35711(13) 0.0607(9) Uani 1 1 d . . .
Cl6 Cl 0.32964(9) -0.0954(4) 0.35561(13) 0.0554(9) Uani 1 1 d . . .
Cl14 Cl 0.23911(10) -0.7049(4) 0.14126(12) 0.0621(10) Uani 1 1 d . . .
Cl4 Cl -0.09528(10) 0.3136(5) 0.02839(14) 0.0692(11) Uani 1 1 d . . .
Cl5 Cl -0.07824(10) -0.0702(4) 0.04587(13) 0.0610(9) Uani 1 1 d . . .
Cl8 Cl 0.40357(11) -0.1065(4) 0.47783(14) 0.0698(11) Uani 1 1 d . . .
Cl3 Cl -0.10390(10) 0.1314(5) 0.15176(13) 0.0653(10) Uani 1 1 d . . .
Cl11 Cl 0.34768(10) -0.5742(4) 0.13038(15) 0.0635(10) Uani 1 1 d . A .
Cl13 Cl 0.26426(11) -0.5696(4) 0.02349(13) 0.0670(10) Uani 1 1 d . . .
C51 C 0.3112(3) -0.6121(12) 0.3751(4) 0.035(3) Uani 1 1 d . . .
C64 C 0.1798(3) 0.0089(14) 0.4121(5) 0.042(3) Uani 1 1 d . . .
H64 H 0.1715 0.0082 0.4451 0.050 Uiso 1 1 calc R . .
C10 C 0.0748(3) 0.1999(11) 0.1479(4) 0.026(2) Uani 1 1 d . . .
C45 C 0.2187(3) -0.2670(13) 0.3189(4) 0.033(3) Uani 1 1 d . . .
C20 C 0.1253(3) 0.0173(12) 0.1436(4) 0.032(2) Uani 1 1 d . . .
C30 C 0.0223(3) 0.3820(12) 0.1593(4) 0.029(2) Uani 1 1 d . . .
C90 C 0.3571(3) -1.0122(11) 0.1657(4) 0.027(2) Uani 1 1 d . A .
C31 C 0.0124(3) 0.4873(12) 0.1176(4) 0.035(3) Uani 1 1 d . . .
C70 C 0.4102(3) -0.8371(12) 0.1591(4) 0.032(2) Uani 1 1 d . A .
C93 C 0.2897(3) -1.1449(12) 0.1405(4) 0.033(3) Uani 1 1 d . . .
C13 C 0.1169(3) 0.3644(14) 0.2298(5) 0.041(3) Uani 1 1 d . . .
H13 H 0.1309 0.4208 0.2571 0.050 Uiso 1 1 calc R . .
C24 C 0.1550(3) -0.1072(13) 0.0781(5) 0.037(3) Uani 1 1 d . . .
H24 H 0.1669 -0.1021 0.0485 0.045 Uiso 1 1 calc R . .
C40 C 0.2541(3) -0.3104(12) 0.3384(4) 0.032(3) Uani 1 1 d . . .
C91 C 0.3506(3) -1.1279(12) 0.1269(4) 0.033(3) Uani 1 1 d . . .
C95 C 0.3290(3) -0.9598(12) 0.1915(4) 0.034(3) Uani 1 1 d . . .
C62 C 0.1917(3) 0.1453(12) 0.3352(5) 0.035(3) Uani 1 1 d . . .
H62 H 0.1913 0.2372 0.3162 0.042 Uiso 1 1 calc R . .
C71 C 0.4451(3) -0.7918(13) 0.1822(4) 0.037(3) Uani 1 1 d . . .
C21 C 0.1228(3) -0.1223(12) 0.1695(4) 0.035(3) Uani 1 1 d . . .
C42 C 0.2470(3) -0.5186(13) 0.2740(4) 0.039(3) Uani 1 1 d . . .
H42 H 0.2562 -0.6024 0.2580 0.046 Uiso 1 1 calc R . .
C61 C 0.2041(3) 0.0139(12) 0.3129(4) 0.029(2) Uani 1 1 d . . .
C33 C -0.0450(3) 0.5106(13) 0.1455(5) 0.040(3) Uani 1 1 d . . .
C22 C 0.1356(3) -0.2545(13) 0.1478(5) 0.037(3) Uani 1 1 d . . .
H22 H 0.1337 -0.3485 0.1647 0.044 Uiso 1 1 calc R . .
C35 C -0.0008(3) 0.3377(12) 0.1941(4) 0.031(2) Uani 1 1 d . . .
C75 C 0.3936(3) -0.9560(13) 0.1842(4) 0.034(3) Uani 1 1 d . . .
C44 C 0.1985(3) -0.3490(13) 0.2786(4) 0.042(3) Uani 1 1 d . . .
H44 H 0.1752 -0.3202 0.2661 0.050 Uiso 1 1 calc R . .
C53 C 0.3709(3) -0.6548(13) 0.3567(5) 0.042(3) Uani 1 1 d . . .
C50 C 0.3053(3) -0.5036(12) 0.3335(4) 0.028(2) Uani 1 1 d . . .
C52 C 0.3435(3) -0.6844(14) 0.3859(4) 0.039(3) Uani 1 1 d . . .
H52 H 0.3472 -0.7564 0.4138 0.047 Uiso 1 1 calc R . .
C14 C 0.0818(3) 0.4033(12) 0.2122(4) 0.036(3) Uani 1 1 d . . .
H14 H 0.0724 0.4860 0.2285 0.043 Uiso 1 1 calc R . .
C43 C 0.2127(3) -0.4763(13) 0.2559(4) 0.043(3) Uani 1 1 d . . .
H43 H 0.1988 -0.5323 0.2284 0.051 Uiso 1 1 calc R . .
C11 C 0.1101(3) 0.1567(12) 0.1653(4) 0.033(3) Uani 1 1 d . . .
C84 C 0.4928(3) -0.5656(16) 0.0876(5) 0.048(3) Uani 1 1 d . A .
H84 H 0.5054 -0.5852 0.0596 0.057 Uiso 1 1 calc R . .
C15 C 0.0600(3) 0.3233(12) 0.1711(4) 0.033(2) Uani 1 1 d . . .
C26 C 0.1061(3) -0.1340(14) 0.2207(4) 0.044(3) Uani 1 1 d . . .
H26A H 0.0983 -0.0343 0.2301 0.066 Uiso 1 1 calc R . .
H26B H 0.1232 -0.1728 0.2503 0.066 Uiso 1 1 calc R . .
H26C H 0.0861 -0.2021 0.2141 0.066 Uiso 1 1 calc R . .
C25 C 0.1417(3) 0.0261(12) 0.0971(4) 0.031(2) Uani 1 1 d . . .
C83 C 0.4876(3) -0.4139(16) 0.1021(5) 0.046(3) Uani 1 1 d . . .
C63 C 0.1800(3) 0.1428(13) 0.3842(5) 0.039(3) Uani 1 1 d . . .
C12 C 0.1307(3) 0.2420(12) 0.2064(4) 0.034(3) Uani 1 1 d . . .
H12 H 0.1543 0.2150 0.2180 0.041 Uiso 1 1 calc R . .
C85 C 0.4795(3) -0.6904(14) 0.1140(5) 0.045(3) Uani 1 1 d . . .
C74 C 0.4128(3) -1.0249(14) 0.2307(5) 0.045(3) Uani 1 1 d . A .
H74 H 0.4024 -1.1044 0.2472 0.054 Uiso 1 1 calc R . .
C41 C 0.2688(3) -0.4389(12) 0.3162(4) 0.032(2) Uani 1 1 d . . .
C55 C 0.3320(3) -0.4672(13) 0.3027(4) 0.037(3) Uani 1 1 d . . .
C81 C 0.4571(3) -0.5077(14) 0.1748(5) 0.040(3) Uani 1 1 d . . .
C72 C 0.4621(3) -0.8623(15) 0.2288(5) 0.049(3) Uani 1 1 d . A .
H72 H 0.4847 -0.8299 0.2444 0.059 Uiso 1 1 calc R . .
C82 C 0.4698(3) -0.3915(15) 0.1464(5) 0.045(3) Uani 1 1 d . A .
H82 H 0.4665 -0.2913 0.1573 0.054 Uiso 1 1 calc R . .
C92 C 0.3170(3) -1.1912(13) 0.1152(4) 0.040(3) Uani 1 1 d . . .
H92 H 0.3128 -1.2684 0.0891 0.048 Uiso 1 1 calc R . .
C94 C 0.2959(3) -1.0253(13) 0.1785(4) 0.038(3) Uani 1 1 d . . .
H94 H 0.2775 -0.9896 0.1951 0.046 Uiso 1 1 calc R . .
C36 C 0.0092(3) 0.2273(14) 0.2402(4) 0.046(3) Uani 1 1 d . . .
H36A H 0.0330 0.1923 0.2406 0.069 Uiso 1 1 calc R . .
H36B H -0.0067 0.1414 0.2354 0.069 Uiso 1 1 calc R . .
H36C H 0.0077 0.2774 0.2741 0.069 Uiso 1 1 calc R . .
C32 C -0.0220(3) 0.5501(13) 0.1106(4) 0.039(3) Uani 1 1 d . . .
H32 H -0.0292 0.6186 0.0822 0.046 Uiso 1 1 calc R . .
C65 C 0.1918(3) -0.1287(14) 0.3919(5) 0.040(3) Uani 1 1 d . . .
C23 C 0.1510(3) -0.2476(13) 0.1021(4) 0.035(3) Uani 1 1 d . . .
C60 C 0.2043(3) -0.1269(12) 0.3419(4) 0.031(2) Uani 1 1 d . . .
C34 C -0.0346(3) 0.4047(13) 0.1862(5) 0.039(3) Uani 1 1 d . . .
H34 H -0.0504 0.3770 0.2090 0.047 Uiso 1 1 calc R . .
C56 C 0.3260(4) -0.3611(14) 0.2548(5) 0.051(3) Uani 1 1 d . . .
H56A H 0.3028 -0.3164 0.2517 0.076 Uiso 1 1 calc R . .
H56B H 0.3277 -0.4171 0.2221 0.076 Uiso 1 1 calc R . .
H56C H 0.3435 -0.2814 0.2599 0.076 Uiso 1 1 calc R . .
C80 C 0.4620(3) -0.6598(13) 0.1564(4) 0.034(3) Uani 1 1 d . A .
C54 C 0.3643(3) -0.5467(14) 0.3166(5) 0.044(3) Uani 1 1 d . . .
H54 H 0.3823 -0.5241 0.2970 0.053 Uiso 1 1 calc R . .
C73 C 0.4465(3) -0.9792(15) 0.2528(5) 0.055(4) Uani 1 1 d . . .
H73 H 0.4586 -1.0273 0.2838 0.066 Uiso 1 1 calc R A .
C57 C 0.2819(3) -0.6634(14) 0.4055(5) 0.046(3) Uani 1 1 d . . .
H57A H 0.2611 -0.6022 0.3941 0.070 Uiso 1 1 calc R . .
H57B H 0.2897 -0.6513 0.4441 0.070 Uiso 1 1 calc R . .
H57C H 0.2764 -0.7692 0.3974 0.070 Uiso 1 1 calc R . .
C58 C 0.4048(3) -0.7464(17) 0.3669(6) 0.065(4) Uani 1 1 d . . .
H58A H 0.4043 -0.8159 0.3967 0.098 Uiso 1 1 calc R . .
H58B H 0.4246 -0.6780 0.3758 0.098 Uiso 1 1 calc R . .
H58C H 0.4071 -0.8035 0.3346 0.098 Uiso 1 1 calc R . .

loop_
_atom_site_aniso_label
_atom_site_aniso_U_11
_atom_site_aniso_U_22
_atom_site_aniso_U_33
_atom_site_aniso_U_23
_atom_site_aniso_U_13
_atom_site_aniso_U_12
C28 0.058(9) 0.034(7) 0.052(7) 0.008(6) 0.014(6) -0.010(6)
C97 0.033(7) 0.051(8) 0.064(8) 0.006(7) -0.005(6) -0.023(6)
C96 0.072(9) 0.050(8) 0.030(6) 0.002(5) 0.006(6) -0.007(7)
C38 0.036(7) 0.052(8) 0.051(7) 0.013(6) 0.012(6) -0.004(6)
C98 0.047(8) 0.052(8) 0.053(7) -0.009(6) 0.016(6) 0.000(7)
C27 0.055(9) 0.032(7) 0.070(9) -0.024(6) 0.010(7) 0.008(6)
C66 0.058(9) 0.040(7) 0.053(7) 0.010(6) 0.012(6) 0.002(6)
C37 0.026(7) 0.049(8) 0.088(10) -0.005(7) 0.002(6) 0.018(6)
C68 0.063(9) 0.032(7) 0.069(9) -0.023(6) -0.006(7) 0.003(7)
C87 0.053(9) 0.094(12) 0.055(8) 0.031(8) 0.011(7) -0.005(8)
C88 0.045(8) 0.065(10) 0.083(10) -0.022(8) 0.021(7) -0.014(7)
C86 0.048(8) 0.072(10) 0.052(8) -0.026(7) 0.014(6) 0.001(7)
C67 0.070(10) 0.060(9) 0.042(7) 0.015(6) 0.012(6) 0.014(7)
Sb1 0.0366(5) 0.0299(4) 0.0298(4) -0.0038(3) 0.0013(3) 0.0029(3)
Sb6 0.0416(5) 0.0463(5) 0.0348(4) 0.0042(4) 0.0046(3) -0.0024(4)
Sb3 0.0425(5) 0.0375(5) 0.0405(4) -0.0131(3) -0.0049(3) 0.0074(4)
Sb4 0.0422(5) 0.0497(5) 0.0375(4) -0.0036(4) 0.0049(3) -0.0054(4)
Sb5 0.0379(5) 0.0627(6) 0.0411(4) 0.0227(4) -0.0032(4) -0.0092(4)
Sb2 0.0385(5) 0.0591(6) 0.0335(4) -0.0086(4) 0.0054(3) -0.0031(4)
Cl1 0.0422(17) 0.0413(16) 0.0307(13) 0.0029(12) -0.0029(11) 0.0058(13)
Cl2 0.067(2) 0.0423(18) 0.0425(16) 0.0057(14) 0.0121(15) -0.0187(16)
Cl12 0.054(2) 0.072(2) 0.0303(14) -0.0037(14) 0.0020(13) 0.0056(17)
Cl7 0.0543(19) 0.062(2) 0.0293(14) 0.0051(13) 0.0015(13) -0.0031(16)
Cl15 0.058(2) 0.059(2) 0.0457(17) -0.0072(15) 0.0021(15) -0.0101(17)
Cl10 0.058(2) 0.075(2) 0.0525(19) 0.0109(17) -0.0018(16) -0.0034(19)
Cl9 0.057(2) 0.084(3) 0.0419(16) 0.0043(17) 0.0127(15) -0.0148(19)
Cl6 0.063(2) 0.051(2) 0.0518(18) 0.0066(15) 0.0096(16) -0.0190(17)
Cl14 0.079(3) 0.074(2) 0.0356(16) -0.0012(16) 0.0140(16) 0.026(2)
Cl4 0.070(3) 0.078(3) 0.0509(19) 0.0055(18) -0.0124(17) -0.005(2)
Cl5 0.067(2) 0.067(2) 0.0500(18) -0.0180(17) 0.0129(16) -0.0129(19)
Cl8 0.094(3) 0.064(2) 0.0508(19) -0.0172(17) 0.0113(19) -0.018(2)
Cl3 0.069(2) 0.089(3) 0.0451(18) -0.0152(18) 0.0283(17) -0.023(2)
Cl11 0.067(2) 0.0424(19) 0.073(2) -0.0086(17) -0.0113(18) 0.0092(17)
Cl13 0.098(3) 0.055(2) 0.0468(18) 0.0150(16) 0.0095(18) -0.002(2)
C51 0.037(7) 0.029(6) 0.037(6) -0.010(5) 0.002(5) 0.002(5)
C64 0.041(7) 0.050(8) 0.035(6) -0.004(6) 0.007(5) -0.008(6)
C10 0.032(6) 0.020(5) 0.027(5) 0.000(4) 0.005(4) -0.001(5)
C45 0.029(6) 0.040(7) 0.029(5) 0.002(5) 0.000(4) 0.012(5)
C20 0.030(6) 0.034(6) 0.035(6) -0.004(5) 0.009(5) 0.005(5)
C30 0.021(5) 0.027(6) 0.036(5) -0.011(5) -0.003(4) 0.000(4)
C90 0.026(6) 0.028(6) 0.026(5) 0.011(4) 0.006(4) 0.004(5)
C31 0.055(8) 0.019(5) 0.032(5) -0.004(4) 0.009(5) 0.001(5)
C70 0.029(6) 0.034(6) 0.030(5) -0.005(5) -0.004(4) -0.005(5)
C93 0.027(6) 0.035(6) 0.035(6) 0.012(5) -0.001(5) -0.004(5)
C13 0.029(6) 0.052(8) 0.039(6) -0.007(6) -0.006(5) -0.004(6)
C24 0.027(6) 0.044(7) 0.043(6) -0.006(5) 0.013(5) 0.007(5)
C40 0.052(7) 0.023(6) 0.022(5) -0.006(4) 0.009(5) 0.015(5)
C91 0.023(6) 0.035(6) 0.040(6) 0.009(5) 0.001(5) -0.001(5)
C95 0.043(7) 0.022(6) 0.037(6) 0.010(5) 0.008(5) 0.001(5)
C62 0.029(6) 0.022(6) 0.050(7) 0.008(5) -0.004(5) 0.001(5)
C71 0.032(6) 0.044(7) 0.032(6) 0.001(5) -0.002(5) -0.001(5)
C21 0.037(7) 0.030(6) 0.036(6) 0.006(5) 0.001(5) 0.005(5)
C42 0.054(8) 0.031(6) 0.029(5) -0.013(5) 0.001(5) 0.003(6)
C61 0.026(6) 0.034(6) 0.029(5) 0.001(5) 0.008(4) 0.001(5)
C33 0.021(6) 0.030(6) 0.066(8) -0.017(6) 0.001(5) 0.004(5)
C22 0.033(6) 0.028(6) 0.047(6) 0.007(5) -0.004(5) -0.001(5)
C35 0.035(6) 0.028(6) 0.031(5) -0.006(4) 0.010(5) 0.002(5)
C75 0.040(7) 0.037(6) 0.021(5) -0.004(4) -0.005(4) 0.005(5)
C44 0.039(7) 0.048(7) 0.036(6) -0.006(5) 0.000(5) 0.018(6)
C53 0.044(7) 0.038(7) 0.039(6) -0.017(5) -0.004(5) 0.014(6)
C50 0.031(6) 0.030(6) 0.020(5) -0.005(4) -0.003(4) 0.001(5)
C52 0.031(6) 0.049(7) 0.034(6) -0.005(5) -0.004(5) 0.000(6)
C14 0.041(7) 0.023(6) 0.042(6) -0.010(5) 0.004(5) -0.003(5)
C43 0.041(7) 0.041(7) 0.039(6) -0.018(5) -0.013(5) 0.006(6)
C11 0.033(6) 0.030(6) 0.036(6) 0.001(5) -0.001(5) 0.004(5)
C84 0.031(7) 0.077(10) 0.035(6) 0.003(6) 0.008(5) 0.004(7)
C15 0.039(7) 0.025(6) 0.031(5) 0.000(4) -0.004(5) 0.004(5)
C26 0.053(8) 0.045(7) 0.037(6) 0.013(5) 0.015(6) 0.003(6)
C25 0.029(6) 0.031(6) 0.032(5) -0.001(5) 0.006(4) 0.002(5)
C83 0.034(7) 0.059(9) 0.042(7) 0.012(6) -0.003(5) -0.004(6)
C63 0.031(6) 0.041(7) 0.041(6) -0.016(5) -0.006(5) 0.008(5)
C12 0.031(6) 0.033(6) 0.034(6) -0.006(5) -0.005(5) 0.006(5)
C85 0.050(8) 0.041(7) 0.041(6) -0.001(6) 0.003(6) -0.008(6)
C74 0.042(7) 0.051(8) 0.039(6) 0.020(6) -0.004(5) -0.006(6)
C41 0.045(7) 0.025(6) 0.025(5) 0.003(4) 0.005(5) 0.006(5)
C55 0.050(7) 0.034(6) 0.028(5) 0.002(5) 0.012(5) 0.001(6)
C81 0.029(6) 0.043(7) 0.045(7) -0.001(6) 0.002(5) -0.002(5)
C72 0.050(8) 0.054(8) 0.036(6) 0.005(6) -0.015(6) -0.013(7)
C82 0.039(7) 0.044(7) 0.051(7) 0.002(6) 0.000(6) -0.012(6)
C92 0.052(8) 0.034(7) 0.035(6) -0.008(5) 0.010(5) 0.002(6)
C94 0.038(7) 0.041(7) 0.039(6) 0.006(5) 0.014(5) 0.004(6)
C36 0.054(8) 0.049(8) 0.033(6) 0.000(5) 0.003(5) 0.006(6)
C32 0.036(7) 0.034(7) 0.041(6) -0.001(5) -0.005(5) -0.001(5)
C65 0.029(6) 0.044(7) 0.043(6) 0.007(6) -0.001(5) -0.007(5)
C23 0.031(6) 0.034(6) 0.041(6) -0.009(5) 0.002(5) 0.008(5)
C60 0.039(7) 0.026(6) 0.027(5) 0.005(4) 0.004(5) 0.004(5)
C34 0.032(7) 0.040(7) 0.046(7) -0.013(6) 0.008(5) -0.008(6)
C56 0.070(9) 0.050(8) 0.038(6) 0.011(6) 0.024(6) -0.008(7)
C80 0.030(6) 0.042(7) 0.026(5) -0.001(5) -0.005(4) -0.006(5)
C54 0.040(7) 0.051(8) 0.044(7) -0.021(6) 0.014(5) 0.005(6)
C73 0.048(8) 0.049(8) 0.056(8) 0.021(6) -0.023(6) -0.010(7)
C57 0.053(8) 0.044(8) 0.041(6) 0.012(6) 0.005(6) -0.017(6)
C58 0.046(8) 0.072(10) 0.073(9) -0.025(8) -0.004(7) 0.029(8)

loop_
_atom_type_symbol
_atom_type_description
_atom_type_scat_dispersion_real
_atom_type_scat_dispersion_imag
_atom_type_scat_source
C C 0.0033 0.0016 'International Tables Vol C Tables 4.2.6.8 and 6.1.1.4'
H H 0.0000 0.0000 'International Tables Vol C Tables 4.2.6.8 and 6.1.1.4'
Cl Cl 0.1484 0.1585 'International Tables Vol C Tables 4.2.6.8 and 6.1.1.4'
Sb Sb -0.5866 1.5461 'International Tables Vol C Tables 4.2.6.8 and 6.1.1.4'

loop_
_geom_angle_atom_site_label_1
_geom_angle_atom_site_label_2
_geom_angle_atom_site_label_3
_geom_angle
C10 Sb1 Cl2 94.9(3)
C10 Sb1 Cl1 101.2(3)
Cl2 Sb1 Cl1 96.20(11)
Cl15 Sb6 Cl14 95.81(13)
Cl15 Sb6 Cl13 93.63(13)
Cl14 Sb6 Cl13 93.38(13)
C40 Sb3 Cl7 99.5(3)
C40 Sb3 Cl6 97.2(3)
Cl7 Sb3 Cl6 96.96(12)
Cl9 Sb4 Cl10 95.01(13)
Cl9 Sb4 Cl8 93.16(13)
Cl10 Sb4 Cl8 92.95(14)
C70 Sb5 Cl11 94.2(3)
C70 Sb5 Cl12 102.5(3)
Cl11 Sb5 Cl12 95.90(12)
Cl4 Sb2 Cl5 93.36(13)
Cl4 Sb2 Cl3 96.57(15)
Cl5 Sb2 Cl3 93.01(13)
C52 C51 C50 118.9(11)
C52 C51 C57 118.9(11)
C50 C51 C57 121.9(10)
C63 C64 C65 121.4(11)
C15 C10 C11 121.5(9)
C15 C10 Sb1 130.3(8)
C11 C10 Sb1 108.2(7)
C44 C45 C40 120.3(10)
C44 C45 C60 120.6(9)
C40 C45 C60 119.0(9)
C21 C20 C25 120.2(10)
C21 C20 C11 119.3(9)
C25 C20 C11 120.5(10)
C31 C30 C35 121.7(10)
C31 C30 C15 119.9(10)
C35 C30 C15 118.2(9)
C91 C90 C95 119.0(10)
C91 C90 C75 120.4(9)
C95 C90 C75 120.3(9)
C30 C31 C32 118.7(10)
C30 C31 C38 122.0(11)
C32 C31 C38 119.1(10)
C75 C70 C71 119.3(9)
C75 C70 Sb5 131.8(7)
C71 C70 Sb5 108.8(7)
C92 C93 C94 118.3(10)
C92 C93 C97 121.9(11)
C94 C93 C97 119.7(10)
C12 C13 C14 118.9(10)
C23 C24 C25 121.4(10)
C41 C40 C45 120.2(10)
C41 C40 Sb3 130.1(8)
C45 C40 Sb3 109.5(7)
C92 C91 C90 119.2(10)
C92 C91 C98 118.4(10)
C90 C91 C98 122.2(10)
C94 C95 C90 119.9(10)
C94 C95 C96 120.0(11)
C90 C95 C96 120.0(10)
C63 C62 C61 121.7(10)
C72 C71 C70 119.7(11)
C72 C71 C80 121.4(10)
C70 C71 C80 118.8(9)
C20 C21 C22 119.3(10)
C20 C21 C26 121.1(10)
C22 C21 C26 119.6(10)
C43 C42 C41 121.8(10)
C62 C61 C60 118.9(9)
C62 C61 C67 121.7(10)
C60 C61 C67 119.4(10)
C34 C33 C32 119.5(10)
C34 C33 C37 120.2(11)
C32 C33 C37 120.3(12)
C23 C22 C21 120.9(10)
C30 C35 C34 117.8(10)
C30 C35 C36 123.1(10)
C34 C35 C36 119.1(10)
C74 C75 C70 117.9(10)
C74 C75 C90 116.8(10)
C70 C75 C90 125.3(9)
C45 C44 C43 120.2(10)
C54 C53 C52 116.4(11)
C54 C53 C58 122.3(12)
C52 C53 C58 121.2(12)
C51 C50 C55 120.8(10)
C51 C50 C41 119.6(9)
C55 C50 C41 119.1(9)
C51 C52 C53 123.1(11)
C13 C14 C15 122.5(10)
C42 C43 C44 120.0(10)
C12 C11 C10 118.6(10)
C12 C11 C20 119.6(10)
C10 C11 C20 121.6(9)
C83 C84 C85 122.4(11)
C10 C15 C14 117.3(10)
C10 C15 C30 128.7(9)
C14 C15 C30 114.0(9)
C24 C25 C20 118.4(10)
C24 C25 C28 121.5(10)
C20 C25 C28 120.0(10)
C84 C83 C82 116.3(11)
C84 C83 C87 121.6(12)
C82 C83 C87 122.1(13)
C64 C63 C62 120.0(11)
C64 C63 C68 120.2(11)
C62 C63 C68 119.8(12)
C13 C12 C11 121.1(10)
C80 C85 C84 118.0(11)
C80 C85 C88 122.5(11)
C84 C85 C88 119.4(11)
C73 C74 C75 122.2(11)
C40 C41 C42 117.4(10)
C40 C41 C50 127.0(9)
C42 C41 C50 115.6(9)
C54 C55 C50 116.3(10)
C54 C55 C56 120.8(11)
C50 C55 C56 122.7(10)
C82 C81 C80 116.4(11)
C82 C81 C86 121.6(12)
C80 C81 C86 122.0(11)
C73 C72 C71 121.3(11)
C81 C82 C83 124.3(12)
C93 C92 C91 122.7(10)
C95 C94 C93 120.8(10)
C33 C32 C31 120.5(10)
C60 C65 C64 119.0(10)
C60 C65 C66 120.8(11)
C64 C65 C66 120.2(11)
C22 C23 C24 119.6(10)
C22 C23 C27 119.3(11)
C24 C23 C27 120.9(10)
C65 C60 C61 118.9(10)
C65 C60 C45 122.2(9)
C61 C60 C45 118.9(9)
C33 C34 C35 121.8(11)
C85 C80 C81 122.5(11)
C85 C80 C71 118.5(10)
C81 C80 C71 118.9(10)
C53 C54 C55 124.4(11)
C72 C73 C74 119.6(11)

loop_
_geom_bond_atom_site_label_1
_geom_bond_atom_site_label_2
_geom_bond_distance
C28 C25 1.507(15)
C97 C93 1.510(14)
C96 C95 1.527(15)
C38 C31 1.467(15)
C98 C91 1.513(15)
C27 C23 1.521(15)
C66 C65 1.485(16)
C37 C33 1.497(14)
C68 C63 1.496(15)
C87 C83 1.501(17)
C88 C85 1.535(18)
C86 C81 1.499(16)
C67 C61 1.545(15)
Sb1 C10 2.182(9)
Sb1 Cl2 2.377(3)
Sb1 Cl1 2.385(3)
Sb6 Cl15 2.342(3)
Sb6 Cl14 2.361(3)
Sb6 Cl13 2.366(3)
Sb3 C40 2.167(10)
Sb3 Cl7 2.363(3)
Sb3 Cl6 2.379(3)
Sb4 Cl9 2.353(3)
Sb4 Cl10 2.365(4)
Sb4 Cl8 2.373(4)
Sb5 C70 2.144(10)
Sb5 Cl11 2.364(4)
Sb5 Cl12 2.374(3)
Sb2 Cl4 2.337(4)
Sb2 Cl5 2.372(3)
Sb2 Cl3 2.374(3)
C51 C52 1.374(15)
C51 C50 1.393(14)
C51 C57 1.520(15)
C64 C63 1.359(16)
C64 C65 1.408(16)
C10 C15 1.388(14)
C10 C11 1.400(14)
C45 C44 1.361(15)
C45 C40 1.412(14)
C45 C60 1.495(14)
C20 C21 1.388(15)
C20 C25 1.408(14)
C20 C11 1.487(15)
C30 C31 1.388(14)
C30 C35 1.392(14)
C30 C15 1.516(14)
C90 C91 1.389(15)
C90 C95 1.421(14)
C90 C75 1.478(14)
C31 C32 1.409(15)
C70 C75 1.414(15)
C70 C71 1.419(14)
C93 C92 1.369(15)
C93 C94 1.400(15)
C13 C12 1.366(15)
C13 C14 1.385(15)
C24 C23 1.384(16)
C24 C25 1.385(15)
C40 C41 1.408(14)
C91 C92 1.386(15)
C95 C94 1.377(15)
C62 C63 1.366(16)
C62 C61 1.391(15)
C71 C72 1.375(15)
C71 C80 1.515(15)
C21 C22 1.398(15)
C21 C26 1.521(15)
C42 C43 1.365(15)
C42 C41 1.409(14)
C61 C60 1.424(14)
C33 C34 1.378(16)
C33 C32 1.381(16)
C22 C23 1.364(16)
C35 C34 1.403(15)
C35 C36 1.496(15)
C75 C74 1.395(14)
C44 C43 1.398(15)
C53 C54 1.366(17)
C53 C52 1.396(16)
C53 C58 1.511(16)
C50 C55 1.416(15)
C50 C41 1.501(14)
C14 C15 1.391(14)
C11 C12 1.394(14)
C84 C83 1.395(18)
C84 C85 1.409(17)
C83 C82 1.403(17)
C85 C80 1.367(16)
C74 C73 1.373(16)
C55 C54 1.407(16)
C55 C56 1.493(15)
C81 C82 1.372(16)
C81 C80 1.427(16)
C72 C73 1.369(17)
C65 C60 1.404(15)
